data_4128391
loop_
_publ_author_name
'Spanopoulos, Ioannis'
'Hadar, Ido'
'Ke, Weijun'
'Tu, Qing'
'Chen, Michelle'
'Tsai, Hsinhan'
'He, Yihui'
'Shekhawat, Gajendra'
'Dravid, Vinayak P.'
'Wasielewski, Michael R.'
'Mohite, Aditya D.'
'Stoumpos, Constantinos C.'
'Kanatzidis, Mercouri G.'

_publ_section_title
;
 Uniaxial Expansion of the 2D Ruddlesden-Popper Perovskite Family for
 Improved Environmental Stability.
;
_journal_issue 13
_journal_name_full 'Journal of the American Chemical Society'
_journal_page_first 5518
_journal_page_last 5534
_journal_paper_doi 10.1021/jacs.9b01327
_journal_volume 141
_journal_year 2019
_chemical_formula_moiety (CH3(CH2)5NH3)2(CH3NH3)Pb2I7
_chemical_formula_sum 'C13 H38 I7 N3 Pb2'
_chemical_formula_weight 1539.2
_chemical_name_common 'Hexylammonium Methylammonium Lead iodide'
_space_group_IT_number 9
_space_group_name_Hall 'C -2yc'
_space_group_name_H-M_alt 'C 1 c 1'
_symmetry_cell_setting monoclinic
_symmetry_Int_Tables_number 9
_symmetry_space_group_name_Hall 'C -2yc'
_symmetry_space_group_name_H-M 'C 1 c 1'
_cell_angle_alpha 90
_cell_angle_beta 98.2088(8)
_cell_angle_gamma 90
_cell_formula_units_Z 4
_cell_length_a 45.3552(8)
_cell_length_b 8.9209(2)
_cell_length_c 8.8062(2)
_cell_measurement_reflns_used 7032
_cell_measurement_temperature 293
_cell_measurement_theta_max 61.819
_cell_measurement_theta_min 6.438
_cell_volume 3526.56(13)
_computing_cell_refinement 'SAINT V8.34A (Bruker, 2017)'
_computing_data_collection 'APEX2 V2017.3 (Bruker, 2017)'
_computing_data_reduction 'Bruker SAINT'
_diffrn_ambient_temperature 293
_diffrn_detector_area_resol_mean 8
_diffrn_measured_fraction_theta_full 0.98
_diffrn_measured_fraction_theta_max 0.84
_diffrn_measurement_device 'four-circle diffractometer'
_diffrn_measurement_device_type 'Bruker Kappa APEX CCD area detector'
_diffrn_measurement_method '\w and \f scans'
_diffrn_radiation_monochromator 'MX optics'
_diffrn_radiation_probe x-ray
_diffrn_radiation_source microsource
_diffrn_radiation_type 'Mo K\a'
_diffrn_radiation_wavelength 0.71073
_diffrn_reflns_av_R_equivalents 0.0384
_diffrn_reflns_av_unetI/netI 0.0534
_diffrn_reflns_limit_h_max 63
_diffrn_reflns_limit_h_min -64
_diffrn_reflns_limit_k_max 12
_diffrn_reflns_limit_k_min -12
_diffrn_reflns_limit_l_max 12
_diffrn_reflns_limit_l_min -10
_diffrn_reflns_number 14544
_diffrn_reflns_theta_full 29.66
_diffrn_reflns_theta_max 31.99
_diffrn_reflns_theta_min 3.22
_diffrn_source 'sealed tube'
_exptl_absorpt_coefficient_mu 15.669
_exptl_absorpt_correction_T_max 0.7463
_exptl_absorpt_correction_T_min 0.4995
_exptl_absorpt_correction_type multi-scan
_exptl_absorpt_process_details 'Scale APEX3'
_exptl_crystal_density_diffrn 2.899
_exptl_crystal_description 'red plate'
_exptl_crystal_F_000 2688
_exptl_crystal_size_max 0.153
_exptl_crystal_size_mid 0.100
_exptl_crystal_size_min 0.014
_refine_diff_density_max 1.63
_refine_diff_density_min -1.02
_refine_ls_abs_structure_details '  3387 of Friedel pairs used in the refinement'
_refine_ls_extinction_method none
_refine_ls_goodness_of_fit_gt 1.73
_refine_ls_goodness_of_fit_ref 1.63
_refine_ls_hydrogen_treatment constr
_refine_ls_number_constraints 167
_refine_ls_number_parameters 134
_refine_ls_number_reflns 8556
_refine_ls_number_restraints 23
_refine_ls_R_factor_all 0.0579
_refine_ls_R_factor_gt 0.0443
_refine_ls_shift/su_max 0.0476
_refine_ls_shift/su_mean 0.0026
_refine_ls_structure_factor_coef Fsqd
_refine_ls_weighting_details w=1/(\s^2^(I)+0.0004I^2^)
_refine_ls_weighting_scheme sigma
_refine_ls_wR_factor_gt 0.1172
_refine_ls_wR_factor_ref 0.1242
_reflns_number_gt 6754
_reflns_number_total 8556
_reflns_threshold_expression I>2\s(I)
_cod_data_source_file ja9b01327_si_004.cif
_cod_data_source_block C6N2
_cod_depositor_comments
;
The following automatic conversions were performed:

data item '_diffrn_radiation_probe' value 'X-ray' was changed to
'x-ray' in accordance with the
/home/data/users/saulius/crontab/automatic-downloads/current/ACS/lib/dictionaries/cif_core.dic
dictionary named 'cif_core.dic' version 2.4.2 last updated on
2011-04-26.

Automatic conversion script
Id: cif_fix_values 6909 2019-04-08 15:41:33Z antanas 
;
_cod_database_code 4128391

loop_
_space_group_symop_id
_space_group_symop_operation_xyz
1 x,y,z
2 x,-y,z+1/2
3 x+1/2,y+1/2,z
4 x+1/2,-y+1/2,z+1/2

loop_
_atom_site_label
_atom_site_type_symbol
_atom_site_fract_x
_atom_site_fract_y
_atom_site_fract_z
_atom_site_adp_type
_atom_site_U_iso_or_equiv
_atom_site_site_symmetry_multiplicity
_atom_site_occupancy
_atom_site_calc_flag
Pb1 Pb -0.42984(3) 0.24845(10) 0.05410(11) Uani 0.0401(3) 4 1 d
Pb2 Pb -0.07496(3) 0.25103(9) 0.45194(11) Uani 0.0332(2) 4 1 d
I1 I -0.92987(6) 0.4581(2) 0.2603(3) Uani 0.0797(10) 4 1 d
I2 I -0.43519(5) 0.4604(2) 0.3405(2) Uani 0.0654(8) 4 1 d
I3 I -0.14398(4) 0.2127(3) 0.4187(2) Uani 0.0672(8) 4 1 d
I4 I -0.50238(8) 0.23787(8) 0.0026(4) Uani 0.0633(3) 4 1 d
I5 I -0.07018(5) 0.04311(19) 0.1607(2) Uani 0.0606(8) 4 1 d
I6 I -0.36056(5) 0.2909(3) 0.0857(2) Uani 0.0747(9) 4 1 d
I7 I -0.57548(6) 0.0405(2) 0.2409(3) Uani 0.0763(9) 4 1 d
C1 C -0.6942(2) 0.1357(16) 0.471(2) Uiso 0.108(3) 4 1 d
C2 C -0.7642(2) 0.401(3) -0.0668(14) Uiso 0.130(3) 4 1 d
C3 C -0.8143(2) 0.379(2) 0.004(2) Uiso 0.130(3) 4 1 d
C4 C -0.8626(2) 0.278(2) 0.050(2) Uiso 0.130(3) 4 1 d
C5 C -0.7249(2) 0.1979(12) 0.473(2) Uiso 0.108(3) 4 1 d
C6 C -0.5098(6) 0.334(3) 0.440(3) Uiso 0.172(7) 4 1 d
C7 C -0.6448(2) 0.1934(18) 0.405(2) Uiso 0.108(3) 4 1 d
N1 N -0.8775(3) 0.183(3) 0.157(3) Uiso 0.130(3) 4 1 d
C8 C -0.6771(2) 0.2370(18) 0.3799(20) Uiso 0.108(3) 4 1 d
C9 C -0.7450(2) 0.0769(13) 0.517(2) Uiso 0.108(3) 4 1 d
C10 C -0.7737(2) 0.1449(18) 0.549(2) Uiso 0.108(3) 4 1 d
C11 C -0.8294(2) 0.2608(19) 0.087(2) Uiso 0.130(3) 4 1 d
N2 N -0.6266(3) 0.316(2) 0.348(3) Uiso 0.108(3) 4 1 d
C12 C -0.7317(2) 0.416(3) -0.0055(19) Uiso 0.130(3) 4 1 d
N3 N -0.4926(5) 0.191(2) 0.471(3) Uiso 0.172(7) 4 1 d
C13 C -0.7817(2) 0.381(2) 0.0641(14) Uiso 0.130(3) 4 1 d
H1n1 H -0.896429 0.204995 0.146009 Uiso 0.1554 4 1 d
H2n1 H -0.875307 0.089139 0.13586 Uiso 0.1554 4 1 d
H3n1 H -0.869568 0.201132 0.250987 Uiso 0.1554 4 1 d
H1n2 H -0.607893 0.301944 0.382915 Uiso 0.1296 4 1 d
H2n2 H -0.629072 0.314739 0.248161 Uiso 0.1296 4 1 d
H3n2 H -0.632326 0.402127 0.379616 Uiso 0.1296 4 1 d
H1n3 H -0.493584 0.139159 0.387361 Uiso 0.2059 4 1 d
H2n3 H -0.474136 0.212011 0.505357 Uiso 0.2059 4 1 d
H3n3 H -0.50024 0.139463 0.540188 Uiso 0.2059 4 1 d
H1c1 H -0.695647 0.03767 0.425792 Uiso 0.1296 4 1 d
H2c1 H -0.684154 0.128934 0.574642 Uiso 0.1296 4 1 d
H1c2 H -0.76714 0.316009 -0.133732 Uiso 0.1554 4 1 d
H2c2 H -0.770888 0.49021 -0.122883 Uiso 0.1554 4 1 d
H1c3 H -0.817063 0.356049 -0.103817 Uiso 0.1554 4 1 d
H2c3 H -0.822853 0.474757 0.019829 Uiso 0.1554 4 1 d
H1c4 H -0.868888 0.246519 -0.054121 Uiso 0.1554 4 1 d
H2c4 H -0.867857 0.381287 0.060763 Uiso 0.1554 4 1 d
H1c5 H -0.724077 0.278633 0.545089 Uiso 0.1296 4 1 d
H2c5 H -0.732583 0.234455 0.372076 Uiso 0.1296 4 1 d
H1c6 H -0.500937 0.393105 0.367261 Uiso 0.2059 4 1 d
H2c6 H -0.530073 0.311074 0.398043 Uiso 0.2059 4 1 d
H3c6 H -0.509556 0.389352 0.533394 Uiso 0.2059 4 1 d
H1c7 H -0.6422 0.102411 0.3504 Uiso 0.1296 4 1 d
H2c7 H -0.638466 0.177959 0.512745 Uiso 0.1296 4 1 d
H1c8 H -0.684766 0.227963 0.272876 Uiso 0.1296 4 1 d
H2c8 H -0.679098 0.338836 0.412105 Uiso 0.1296 4 1 d
H1c9 H -0.735432 0.02698 0.607712 Uiso 0.1296 4 1 d
H2c9 H -0.748955 0.00578 0.435047 Uiso 0.1296 4 1 d
H1c10 H -0.769729 0.216024 0.631284 Uiso 0.1296 4 1 d
H2c10 H -0.786543 0.067471 0.577713 Uiso 0.1296 4 1 d
H3c10 H -0.783252 0.194825 0.458621 Uiso 0.1296 4 1 d
H1c11 H -0.823592 0.272096 0.195669 Uiso 0.1554 4 1 d
H2c11 H -0.823699 0.163264 0.055819 Uiso 0.1554 4 1 d
H1c13 H -0.777524 0.462242 0.13523 Uiso 0.1554 4 1 d
H2c13 H -0.77613 0.287886 0.115192 Uiso 0.1554 4 1 d
H1c12 H -0.721566 0.463043 -0.081307 Uiso 0.1554 4 1 d
H2c12 H -0.729473 0.476363 0.085749 Uiso 0.1554 4 1 d
H3c12 H -0.723431 0.318549 0.018191 Uiso 0.1554 4 1 d

loop_
_atom_site_aniso_label
_atom_site_aniso_type_symbol
_atom_site_aniso_U_11
_atom_site_aniso_U_22
_atom_site_aniso_U_33
_atom_site_aniso_U_12
_atom_site_aniso_U_13
_atom_site_aniso_U_23
Pb1 Pb 0.0537(6) 0.0317(4) 0.0360(3) 0.0001(4) 0.0101(3) 0.0001(3)
Pb2 Pb 0.0497(5) 0.0239(3) 0.0268(2) 0.0007(3) 0.0077(2) 0.0001(3)
I1 I 0.113(2) 0.0605(14) 0.0705(14) 0.0104(11) 0.0288(12) 0.0348(9)
I2 I 0.0870(16) 0.0552(13) 0.0572(11) -0.0142(10) 0.0212(10) -0.0323(8)
I3 I 0.0427(13) 0.0758(13) 0.0821(14) 0.0054(11) 0.0061(10) -0.0038(13)
I4 I 0.0414(3) 0.0736(5) 0.0741(5) 0.0016(15) 0.0063(3) -0.0010(14)
I5 I 0.0880(16) 0.0461(11) 0.0496(10) -0.0020(9) 0.0171(9) -0.0246(7)
I6 I 0.0531(16) 0.0782(13) 0.0925(16) 0.0008(13) 0.0093(11) 0.0049(14)
I7 I 0.117(2) 0.0561(14) 0.0639(13) 0.0302(11) 0.0423(11) 0.0426(8)

loop_
_atom_type_symbol
_atom_type_scat_dispersion_real
_atom_type_scat_dispersion_imag
_atom_type_scat_source
C 0.0033 0.0016 'International Tables Vol C tables 4.2.6.8 and 6.1.1.1'
H 0.0000 0.0000 'International Tables Vol C tables 4.2.6.8 and 6.1.1.1'
I -0.4742 1.8119 'International Tables Vol C tables 4.2.6.8 and 6.1.1.1'
N 0.0061 0.0033 'International Tables Vol C tables 4.2.6.8 and 6.1.1.1'
Pb -3.3944 10.1111 'International Tables Vol C tables 4.2.6.8 and 6.1.1.1'

loop_
_geom_angle_atom_site_label_1
_geom_angle_atom_site_label_2
_geom_angle_atom_site_label_3
_geom_angle_site_symmetry_1
_geom_angle_site_symmetry_3
_geom_angle
I1 Pb1 I1 3_545 4_554 89.58(6)
I1 Pb1 I2 3_545 . 91.43(6)
I1 Pb1 I2 3_545 2_564 175.64(8)
I1 Pb1 I4 3_545 . 88.45(7)
I1 Pb1 I6 3_545 . 97.51(8)
I1 Pb1 I2 4_554 . 175.53(8)
I1 Pb1 I2 4_554 2_564 90.06(6)
I1 Pb1 I4 4_554 . 89.24(8)
I1 Pb1 I6 4_554 . 91.51(7)
I2 Pb1 I2 . 2_564 88.61(5)
I2 Pb1 I4 . . 86.44(7)
I2 Pb1 I6 . . 92.68(7)
I2 Pb1 I4 2_564 . 87.20(6)
I2 Pb1 I6 2_564 . 86.84(7)
I4 Pb1 I6 . . 174.00(7)
I3 Pb2 I4 . 4_555 174.84(7)
I3 Pb2 I5 . . 92.48(7)
I3 Pb2 I5 . 2_555 87.05(7)
I3 Pb2 I7 . 3_555 96.35(7)
I3 Pb2 I7 . 4_555 90.99(7)
I4 Pb2 I5 4_555 . 86.82(7)
I4 Pb2 I5 4_555 2_555 87.82(6)
I4 Pb2 I7 4_555 3_555 88.76(7)
I4 Pb2 I7 4_555 4_555 89.74(8)
I5 Pb2 I5 . 2_555 88.76(5)
I5 Pb2 I7 . 3_555 89.88(6)
I5 Pb2 I7 . 4_555 176.53(8)
I5 Pb2 I7 2_555 3_555 176.39(8)
I5 Pb2 I7 2_555 4_555 91.60(6)
I7 Pb2 I7 3_555 4_555 89.56(6)
Pb1 I1 Pb1 3_455 4_455 160.52(8)
Pb1 I1 N1 3_455 . 110.8(4)
Pb1 I1 N3 3_455 4_454 87.9(4)
Pb1 I1 N1 4_455 . 83.6(4)
Pb1 I1 N3 4_455 4_454 104.9(4)
N1 I1 N3 . 4_454 92.9(5)
Pb1 I2 Pb1 . 2_565 159.96(8)
Pb1 I2 N1 . 3_555 80.8(4)
Pb1 I2 N1 . 4_555 105.1(4)
Pb1 I2 N3 . . 89.9(4)
Pb1 I2 N1 2_565 3_555 80.0(4)
Pb1 I2 N1 2_565 4_555 81.7(4)
Pb1 I2 N3 2_565 . 109.2(4)
N1 I2 N1 3_555 4_555 92.6(4)
N1 I2 N3 3_555 . 170.7(5)
N1 I2 N3 4_555 . 89.7(5)
Pb2 I3 N2 . 3_545 83.4(2)
Pb2 I3 N2 . 4_555 81.4(2)
N2 I3 N2 3_545 4_555 94.9(5)
Pb1 I4 Pb2 . 4_454 176.60(3)
Pb2 I5 Pb2 . 2_554 158.68(8)
Pb2 I5 N2 . 3_545 80.5(3)
Pb2 I5 N2 . 4_554 106.3(3)
Pb2 I5 N2 2_554 3_545 79.5(3)
Pb2 I5 N2 2_554 4_554 82.4(3)
N2 I5 N2 3_545 4_554 93.8(4)
Pb1 I6 N1 . 3_555 84.2(2)
Pb1 I6 N1 . 4_554 81.9(2)
N1 I6 N1 3_555 4_554 95.5(5)
Pb2 I7 Pb2 3_445 4_454 161.81(8)
Pb2 I7 N2 3_445 . 110.7(4)
Pb2 I7 N2 4_454 . 83.6(4)
C5 C1 C8 . . 109.5(12)
C5 C1 H1c1 . . 109.46
C5 C1 H2c1 . . 109.46
C8 C1 H1c1 . . 109.48
C8 C1 H2c1 . . 109.48
H1c1 C1 H2c1 . . 109.48
C12 C2 C13 . . 109.5(10)
C12 C2 H1c2 . . 109.48
C12 C2 H2c2 . . 109.48
C13 C2 H1c2 . . 109.47
C13 C2 H2c2 . . 109.46
H1c2 C2 H2c2 . . 109.47
C11 C3 C13 . . 109.5(14)
C11 C3 H1c3 . . 109.47
C11 C3 H2c3 . . 109.46
C13 C3 H1c3 . . 109.48
C13 C3 H2c3 . . 109.48
H1c3 C3 H2c3 . . 109.47
N1 C4 C11 . . 109.5(15)
N1 C4 H1c4 . . 109.46
N1 C4 H2c4 . . 109.46
C11 C4 H1c4 . . 109.48
C11 C4 H2c4 . . 109.48
H1c4 C4 H2c4 . . 109.47
C1 C5 C9 . . 109.5(10)
C1 C5 H1c5 . . 109.48
C1 C5 H2c5 . . 109.48
C9 C5 H1c5 . . 109.46
C9 C5 H2c5 . . 109.47
H1c5 C5 H2c5 . . 109.47
N3 C6 H1c6 . . 109.48
N3 C6 H2c6 . . 109.47
N3 C6 H3c6 . . 109.48
H1c6 C6 H2c6 . . 109.47
H1c6 C6 H3c6 . . 109.48
H2c6 C6 H3c6 . . 109.46
C8 C7 N2 . . 109.5(13)
C8 C7 H1c7 . . 109.46
C8 C7 H2c7 . . 109.46
N2 C7 H1c7 . . 109.48
N2 C7 H2c7 . . 109.48
H1c7 C7 H2c7 . . 109.48
I1 N1 I2 . 3_445 74.5(4)
I1 N1 I2 . 4_454 90.3(3)
I1 N1 I6 . 3_445 148.6(6)
I1 N1 I6 . 4_455 75.7(5)
I1 N1 C4 . . 98.6(12)
I1 N1 H1n1 . . 37.49
I1 N1 H2n1 . . 143.97
I1 N1 H3n1 . . 80.51
I2 N1 I2 3_445 4_454 72.0(3)
I2 N1 I6 3_445 3_445 75.4(4)
I2 N1 I6 3_445 4_455 70.2(4)
I2 N1 C4 3_445 . 163.3(10)
I2 N1 H1n1 3_445 . 55.91
I2 N1 H2n1 3_445 . 72.2
I2 N1 H3n1 3_445 . 84.72
I2 N1 I6 4_454 3_445 71.8(4)
I2 N1 I6 4_454 4_455 141.9(6)
I2 N1 C4 4_454 . 93.2(11)
I2 N1 H1n1 4_454 . 54.89
I2 N1 H2n1 4_454 . 66.59
I2 N1 H3n1 4_454 . 156.55
I6 N1 I6 3_445 4_455 102.3(6)
I6 N1 C4 3_445 . 107.8(13)
I6 N1 H1n1 3_445 . 114.9
I6 N1 H2n1 3_445 . 5.61
I6 N1 H3n1 3_445 . 105.57
I6 N1 C4 4_455 . 123.6(12)
I6 N1 H1n1 4_455 . 98.89
I6 N1 H2n1 4_455 . 105.06
I6 N1 H3n1 4_455 . 14.64
C4 N1 H1n1 . . 109.47
C4 N1 H2n1 . . 109.48
C4 N1 H3n1 . . 109.48
H1n1 N1 H2n1 . . 109.46
H1n1 N1 H3n1 . . 109.46
H2n1 N1 H3n1 . . 109.48
C1 C8 C7 . . 109.5(13)
C1 C8 H1c8 . . 109.46
C1 C8 H2c8 . . 109.47
C7 C8 H1c8 . . 109.48
C7 C8 H2c8 . . 109.48
H1c8 C8 H2c8 . . 109.47
C5 C9 C10 . . 109.5(10)
C5 C9 H1c9 . . 109.48
C5 C9 H2c9 . . 109.48
C10 C9 H1c9 . . 109.46
C10 C9 H2c9 . . 109.46
H1c9 C9 H2c9 . . 109.48
C9 C10 H1c10 . . 109.48
C9 C10 H2c10 . . 109.48
C9 C10 H3c10 . . 109.48
H1c10 C10 H2c10 . . 109.47
H1c10 C10 H3c10 . . 109.47
H2c10 C10 H3c10 . . 109.46
C3 C11 C4 . . 109.5(14)
C3 C11 H1c11 . . 109.48
C3 C11 H2c11 . . 109.47
C4 C11 H1c11 . . 109.46
C4 C11 H2c11 . . 109.46
H1c11 C11 H2c11 . . 109.48
I3 N2 I3 3_455 4_454 102.4(5)
I3 N2 I5 3_455 3_455 74.7(4)
I3 N2 I5 3_455 4_455 72.0(4)
I3 N2 I7 3_455 . 149.2(5)
I3 N2 C7 3_455 . 120.0(11)
I3 N2 H1n2 3_455 . 107.34
I3 N2 H2n2 3_455 . 100.49
I3 N2 H3n2 3_455 . 11.37
I3 N2 I5 4_454 3_455 70.1(4)
I3 N2 I5 4_454 4_455 142.6(5)
I3 N2 I7 4_454 . 74.9(4)
I3 N2 C7 4_454 . 104.0(11)
I3 N2 H1n2 4_454 . 113.58
I3 N2 H2n2 4_454 . 5.69
I3 N2 H3n2 4_454 . 110.67
I5 N2 I5 3_455 4_455 72.9(3)
I5 N2 I7 3_455 . 75.7(3)
I5 N2 C7 3_455 . 165.2(12)
I5 N2 H1n2 3_455 . 63.14
I5 N2 H2n2 3_455 . 64.36
I5 N2 H3n2 3_455 . 85.29
I5 N2 I7 4_455 . 91.4(3)
I5 N2 C7 4_455 . 110.7(12)
I5 N2 H1n2 4_455 . 41.33
I5 N2 H2n2 4_455 . 136.95
I5 N2 H3n2 4_455 . 70.56
I7 N2 C7 . . 89.8(9)
I7 N2 H1n2 . . 50.31
I7 N2 H2n2 . . 73.82
I7 N2 H3n2 . . 157.04
C7 N2 H1n2 . . 109.47
C7 N2 H2n2 . . 109.46
C7 N2 H3n2 . . 109.46
H1n2 N2 H2n2 . . 109.49
H1n2 N2 H3n2 . . 109.48
H2n2 N2 H3n2 . . 109.47
C2 C12 H1c12 . . 109.46
C2 C12 H2c12 . . 109.46
C2 C12 H3c12 . . 109.46
H1c12 C12 H2c12 . . 109.48
H1c12 C12 H3c12 . . 109.48
H2c12 C12 H3c12 . . 109.48
I1 N3 I2 4_555 . 86.8(5)
I1 N3 C6 4_555 . 138.3(15)
I1 N3 H1n3 4_555 . 109.02
I1 N3 H2n3 4_555 . 41.17
I1 N3 H3n3 4_555 . 71.35
I2 N3 C6 . . 76.7(14)
I2 N3 H1n3 . . 91.75
I2 N3 H2n3 . . 46.08
I2 N3 H3n3 . . 153.32
C6 N3 H1n3 . . 109.46
C6 N3 H2n3 . . 109.47
C6 N3 H3n3 . . 109.46
H1n3 N3 H2n3 . . 109.49
H1n3 N3 H3n3 . . 109.46
H2n3 N3 H3n3 . . 109.48
C2 C13 C3 . . 109.5(11)
C2 C13 H1c13 . . 109.48
C2 C13 H2c13 . . 109.48
C3 C13 H1c13 . . 109.46
C3 C13 H2c13 . . 109.46
H1c13 C13 H2c13 . . 109.48

loop_
_geom_bond_atom_site_label_1
_geom_bond_atom_site_label_2
_geom_bond_site_symmetry_2
_geom_bond_distance
Pb1 I1 3_545 3.163(2)
Pb1 I1 4_554 3.176(2)
Pb1 I2 . 3.189(2)
Pb1 I2 2_564 3.196(2)
Pb1 I4 . 3.258(4)
Pb1 I6 . 3.137(2)
Pb2 I3 . 3.121(2)
Pb2 I4 4_555 3.260(4)
Pb2 I5 . 3.198(2)
Pb2 I5 2_555 3.193(2)
Pb2 I7 3_555 3.180(2)
Pb2 I7 4_555 3.155(2)
I1 N1 . 3.62(2)
I1 N3 4_454 3.78(2)
I2 N1 3_555 3.82(2)
I2 N1 4_555 3.76(2)
I2 N3 . 3.84(2)
I3 N2 3_545 3.698(19)
I3 N2 4_555 3.76(2)
I5 N2 3_545 3.819(18)
I5 N2 4_554 3.702(18)
I6 N1 3_555 3.66(2)
I6 N1 4_554 3.75(2)
I7 N2 . 3.596(18)
C1 C5 . 1.500(15)
C1 C8 . 1.50(2)
C1 H1c1 . 0.96
C1 H2c1 . 0.9599
C2 C12 . 1.500(15)
C2 C13 . 1.500(18)
C2 H1c2 . 0.96
C2 H2c2 . 0.96
C3 C11 . 1.50(3)
C3 C13 . 1.500(15)
C3 H1c3 . 0.96
C3 H2c3 . 0.9601
C4 N1 . 1.50(3)
C4 C11 . 1.500(15)
C4 H1c4 . 0.96
C4 H2c4 . 0.96
C5 C9 . 1.500(17)
C5 H1c5 . 0.96
C5 H2c5 . 0.96
C6 N3 . 1.50(3)
C6 H1c6 . 0.9599
C6 H2c6 . 0.9601
C6 H3c6 . 0.96
C7 C8 . 1.500(14)
C7 N2 . 1.50(2)
C7 H1c7 . 0.96
C7 H2c7 . 0.96
N1 H1n1 . 0.8701
N1 H2n1 . 0.87
N1 H3n1 . 0.87
C8 H1c8 . 0.96
C8 H2c8 . 0.96
C9 C10 . 1.500(17)
C9 H1c9 . 0.9599
C9 H2c9 . 0.96
C10 H1c10 . 0.96
C10 H2c10 . 0.9601
C10 H3c10 . 0.96
C11 H1c11 . 0.96
C11 H2c11 . 0.96
N2 H1n2 . 0.8698
N2 H2n2 . 0.87
N2 H3n2 . 0.8701
C12 H1c12 . 0.9599
C12 H2c12 . 0.96
C12 H3c12 . 0.96
N3 H1n3 . 0.87
N3 H2n3 . 0.8698
N3 H3n3 . 0.8701
C13 H1c13 . 0.96
C13 H2c13 . 0.96

loop_
_twin_individual_id
_twin_individual_mass_fraction_refined
_twin_individual_twin_matrix_11
_twin_individual_twin_matrix_12
_twin_individual_twin_matrix_13
_twin_individual_twin_matrix_21
_twin_individual_twin_matrix_22
_twin_individual_twin_matrix_23
_twin_individual_twin_matrix_31
_twin_individual_twin_matrix_32
_twin_individual_twin_matrix_33
1 0.515(13) 1 0 0 0 1 0 0 0 1
2 0.485(13) -1 0 0 0 1 0 0 0 -1

loop_
_restr_distance_atom_site_label_1
_restr_distance_atom_site_label_2
_restr_distance_target
_restr_distance_target_weight_param
N3 C6 1.5 0.001
N1 C4 1.5 0.001
C4 C11 1.5 0.001
C11 C3 1.5 0.001
C3 C13 1.5 0.001
C13 C2 1.5 0.001
C2 C12 1.5 0.001
N2 C7 1.5 0.001
C7 C8 1.5 0.001
C8 C1 1.5 0.001
C1 C5 1.5 0.001
C5 C9 1.5 0.001
C9 C10 1.5 0.001

loop_
_restr_angle_atom_site_label_1
_restr_angle_atom_site_label_2
_restr_angle_atom_site_label_3
_restr_angle_target
_restr_angle_target_weight_param
N1 C4 C11 109.47 0.01
C4 C11 C3 109.47 0.01
C11 C3 C13 109.47 0.01
C3 C13 C2 109.47 0.01
C13 C2 C12 109.47 0.01
N2 C7 C8 109.47 0.01
C7 C8 C1 109.47 0.01
C8 C1 C5 109.47 0.01
C1 C5 C9 109.47 0.01
C5 C9 C10 109.47 0.01
